data_7236969
loop_
_publ_author_name
'Gu, Long'
'Shi, Huifang'
'Miao, Chunyang'
'Wu, Qi'
'Cheng, Zhichao'
'Cai, Suzhi'
'Gu, Mingxing'
'Ma, Chaoqun'
'Yao, Wei'
'Gao, Yaru'
'An, Zhongfu'
'Huang, Wei'

_publ_section_title
;
 Prolonging the lifetime of ultralong organic phosphorescence through
 dihydrogen bonding
;
_journal_issue 2
_journal_name_full 'Journal of Materials Chemistry C'
_journal_page_first 226
_journal_paper_doi 10.1039/C7TC04452F
_journal_volume 6
_journal_year 2018
_chemical_formula_moiety 'C30 H23 N5'
_chemical_formula_sum 'C30 H23 N5'
_chemical_formula_weight 453.53
_space_group_crystal_system triclinic
_space_group_IT_number 2
_space_group_name_Hall '-P 1'
_space_group_name_H-M_alt 'P -1'
_atom_sites_solution_hydrogens geom
_audit_block_doi 10.5517/ccdc.csd.cc1nrqsx
_audit_creation_date 2017-02-12
_audit_creation_method
;
Olex2 1.2-alpha
(compiled 2017.01.04 svn.r3372 for OlexSys, GUI svn.r5292)
;
_audit_update_record
;
2017-04-05 deposited with the CCDC.
2017-11-22 downloaded from the CCDC.
;
_cell_angle_alpha 70.743(3)
_cell_angle_beta 82.690(3)
_cell_angle_gamma 78.468(3)
_cell_formula_units_Z 2
_cell_length_a 7.6238(15)
_cell_length_b 11.162(2)
_cell_length_c 14.418(3)
_cell_measurement_reflns_used 3571
_cell_measurement_temperature 293(2)
_cell_measurement_theta_max 23.51
_cell_measurement_theta_min 3.24
_cell_volume 1132.4(4)
_computing_molecular_graphics 'Olex2 (Dolomanov et al., 2009)'
_computing_publication_material 'Olex2 (Dolomanov et al., 2009)'
_computing_structure_refinement 'ShelXL (Sheldrick, 2015)'
_computing_structure_solution 'SHELXS-97 (Sheldrick, 1990)'
_diffrn_ambient_temperature 293
_diffrn_measured_fraction_theta_full 0.971
_diffrn_measured_fraction_theta_max 0.971
_diffrn_measurement_device_type 'Bruker APEX-II CCD'
_diffrn_measurement_method '\w scans'
_diffrn_radiation_monochromator graphite
_diffrn_radiation_type MoK\a
_diffrn_radiation_wavelength 0.71073
_diffrn_reflns_av_R_equivalents 0.0231
_diffrn_reflns_av_unetI/netI 0.0397
_diffrn_reflns_Laue_measured_fraction_full 0.971
_diffrn_reflns_Laue_measured_fraction_max 0.971
_diffrn_reflns_limit_h_max 9
_diffrn_reflns_limit_h_min -9
_diffrn_reflns_limit_k_max 12
_diffrn_reflns_limit_k_min -13
_diffrn_reflns_limit_l_max 17
_diffrn_reflns_limit_l_min -16
_diffrn_reflns_number 7258
_diffrn_reflns_point_group_measured_fraction_full 0.971
_diffrn_reflns_point_group_measured_fraction_max 0.971
_diffrn_reflns_theta_full 25.027
_diffrn_reflns_theta_max 25.027
_diffrn_reflns_theta_min 2.062
_diffrn_standards_number 0
_exptl_absorpt_coefficient_mu 0.081
_exptl_absorpt_correction_T_max 0.9532
_exptl_absorpt_correction_T_min 0.9245
_exptl_absorpt_correction_type multi-scan
_exptl_absorpt_process_details Bruker;SADABS;2012
_exptl_crystal_colour colourless
_exptl_crystal_colour_primary colourless
_exptl_crystal_density_diffrn 1.330
_exptl_crystal_density_method 'not measured'
_exptl_crystal_description block
_exptl_crystal_F_000 476
_exptl_crystal_size_max 0.25
_exptl_crystal_size_mid 0.13
_exptl_crystal_size_min 0.11
_refine_diff_density_max 0.166
_refine_diff_density_min -0.180
_refine_diff_density_rms 0.035
_refine_ls_extinction_method none
_refine_ls_goodness_of_fit_ref 1.105
_refine_ls_hydrogen_treatment constr
_refine_ls_matrix_type full
_refine_ls_number_parameters 317
_refine_ls_number_reflns 3881
_refine_ls_number_restraints 0
_refine_ls_restrained_S_all 1.105
_refine_ls_R_factor_all 0.0585
_refine_ls_R_factor_gt 0.0463
_refine_ls_shift/su_max 0.000
_refine_ls_shift/su_mean 0.000
_refine_ls_structure_factor_coef Fsqd
_refine_ls_weighting_details 'w=1/[\s^2^(Fo^2^)+(0.0372P)^2^+0.4601P] where P=(Fo^2^+2Fc^2^)/3'
_refine_ls_weighting_scheme calc
_refine_ls_wR_factor_gt 0.1111
_refine_ls_wR_factor_ref 0.1180
_reflns_Friedel_coverage 0.000
_reflns_number_gt 3166
_reflns_number_total 3881
_reflns_threshold_expression 'I > 2\s(I)'
_cod_data_source_file c7tc04452f5.cif
_cod_data_source_block 3
_cod_database_code 7236969
_shelx_shelxl_version_number 2014/7
_shelx_space_group_comment
;
The symmetry employed for this shelxl refinement is uniquely defined
by the following loop, which should always be used as a source of
symmetry information in preference to the above space-group names.
They are only intended as comments.
;
_olex2_refinement_description
;
1. Fixed Uiso
 At 1.2 times of:
  All C(H) groups, All C(H,H) groups
 At 1.5 times of:
  All C(H,H,H) groups
2.a Secondary CH2 refined with riding coordinates:
 C12(H12A,H12B), C15(H15A,H15B)
2.b Aromatic/amide H refined with riding coordinates:
 C10(H10), C21(H21), C22(H22), C23(H23), C24(H24), C25(H25), C26(H26),
 C27(H27), C28(H28), C29(H29), C30(H30), C31(H31), C32(H32), C33(H33), C34(H34),
  C35(H35)
2.c Idealised Me refined as rotating group:
 C19(H19A,H19B,H19C)
;
_olex2_submission_special_instructions 'No special instructions were received'

loop_
_space_group_symop_operation_xyz
'x, y, z'
'-x, -y, -z'

loop_
_atom_site_label
_atom_site_type_symbol
_atom_site_fract_x
_atom_site_fract_y
_atom_site_fract_z
_atom_site_U_iso_or_equiv
_atom_site_adp_type
_atom_site_occupancy
_atom_site_site_symmetry_order
_atom_site_calc_flag
_atom_site_refinement_flags_posn
N4 N 0.8187(2) 0.38413(14) 0.06385(10) 0.0341(4) Uani 1 1 d .
N3 N 0.4843(2) 0.65321(15) 0.16089(10) 0.0381(4) Uani 1 1 d .
N1 N 0.6346(2) 0.43784(15) 0.18942(10) 0.0379(4) Uani 1 1 d .
N2 N 0.6615(2) 0.59156(14) 0.03161(10) 0.0374(4) Uani 1 1 d .
C5 C 0.7004(2) 0.47556(17) 0.09642(12) 0.0329(4) Uani 1 1 d .
C6 C 0.5537(2) 0.67672(17) 0.06825(12) 0.0351(4) Uani 1 1 d .
N5 N 0.4473(2) 0.49856(15) 0.31181(10) 0.0386(4) Uani 1 1 d .
C8 C 0.8760(2) 0.39439(17) -0.03607(12) 0.0333(4) Uani 1 1 d .
C9 C 0.4090(2) 0.37500(19) 0.36779(13) 0.0402(5) Uani 1 1 d .
C10 C 0.8536(2) 0.49834(19) -0.12142(13) 0.0385(4) Uani 1 1 d .
H10 H 0.7894 0.5779 -0.1199 0.046 Uiso 1 1 calc R
C11 C 0.8912(2) 0.25869(17) 0.12288(13) 0.0367(4) Uani 1 1 d .
C12 C 0.5024(3) 0.81056(18) 0.00020(13) 0.0424(5) Uani 1 1 d .
H12A H 0.5692 0.8666 0.0152 0.051 Uiso 1 1 calc R
H12B H 0.3761 0.8396 0.0140 0.051 Uiso 1 1 calc R
C13 C 0.5259(2) 0.53195(18) 0.21637(12) 0.0355(4) Uani 1 1 d .
C14 C 0.9806(2) 0.18964(18) 0.06086(14) 0.0381(4) Uani 1 1 d .
C15 C 0.5337(3) 0.82685(18) -0.10818(13) 0.0408(5) Uani 1 1 d .
H15A H 0.4763 0.7660 -0.1233 0.049 Uiso 1 1 calc R
H15B H 0.6614 0.8078 -0.1245 0.049 Uiso 1 1 calc R
C16 C 0.2881(3) 0.5168(2) 0.45287(13) 0.0443(5) Uani 1 1 d .
C17 C 0.3711(2) 0.58527(19) 0.36460(13) 0.0399(4) Uani 1 1 d .
C18 C 0.9725(2) 0.27528(18) -0.03897(14) 0.0371(4) Uani 1 1 d .
C19 C 0.4604(3) 0.9622(2) -0.17047(15) 0.0557(6) Uani 1 1 d .
H19A H 0.3331 0.9801 -0.1563 0.084 Uiso 1 1 calc GR
H19B H 0.4848 0.9694 -0.2389 0.084 Uiso 1 1 calc GR
H19C H 0.5167 1.0227 -0.1556 0.084 Uiso 1 1 calc GR
C20 C 0.3101(3) 0.3855(2) 0.45439(13) 0.0457(5) Uani 1 1 d .
C21 C 0.8920(3) 0.2051(2) 0.22429(15) 0.0484(5) Uani 1 1 d .
H21 H 0.8375 0.2520 0.2660 0.058 Uiso 1 1 calc R
C22 C 0.3779(3) 0.7142(2) 0.34343(15) 0.0497(5) Uani 1 1 d .
H22 H 0.4346 0.7595 0.2851 0.060 Uiso 1 1 calc R
C23 C 1.0626(3) 0.0627(2) 0.10008(17) 0.0494(5) Uani 1 1 d .
H23 H 1.1197 0.0156 0.0590 0.059 Uiso 1 1 calc R
C24 C 0.9773(3) 0.0790(2) 0.26104(16) 0.0558(6) Uani 1 1 d .
H24 H 0.9801 0.0410 0.3289 0.067 Uiso 1 1 calc R
C25 C 0.4463(3) 0.2604(2) 0.34680(15) 0.0518(5) Uani 1 1 d .
H25 H 0.5101 0.2540 0.2887 0.062 Uiso 1 1 calc R
C26 C 1.0459(3) 0.2588(2) -0.12791(15) 0.0497(5) Uani 1 1 d .
H26 H 1.1088 0.1793 -0.1303 0.060 Uiso 1 1 calc R
C27 C 0.9300(3) 0.4795(2) -0.20867(14) 0.0485(5) Uani 1 1 d .
H27 H 0.9177 0.5481 -0.2667 0.058 Uiso 1 1 calc R
C28 C 1.0243(3) 0.3616(2) -0.21217(16) 0.0567(6) Uani 1 1 d .
H28 H 1.0734 0.3519 -0.2722 0.068 Uiso 1 1 calc R
C29 C 0.2513(3) 0.2775(2) 0.52137(16) 0.0639(7) Uani 1 1 d .
H29 H 0.1855 0.2829 0.5792 0.077 Uiso 1 1 calc R
C30 C 0.2080(3) 0.5803(3) 0.51994(16) 0.0605(6) Uani 1 1 d .
H30 H 0.1513 0.5360 0.5787 0.073 Uiso 1 1 calc R
C31 C 0.3856(4) 0.1554(2) 0.41530(17) 0.0652(7) Uani 1 1 d .
H31 H 0.4093 0.0769 0.4029 0.078 Uiso 1 1 calc R
C32 C 0.2134(3) 0.7081(3) 0.49865(17) 0.0645(7) Uani 1 1 d .
H32 H 0.1597 0.7511 0.5431 0.077 Uiso 1 1 calc R
C33 C 1.0582(3) 0.0079(2) 0.20025(17) 0.0552(6) Uani 1 1 d .
H33 H 1.1101 -0.0777 0.2275 0.066 Uiso 1 1 calc R
C34 C 0.2975(3) 0.7737(2) 0.41209(16) 0.0574(6) Uani 1 1 d .
H34 H 0.3005 0.8606 0.3993 0.069 Uiso 1 1 calc R
C35 C 0.2907(4) 0.1633(3) 0.50177(18) 0.0724(8) Uani 1 1 d .
H35 H 0.2534 0.0903 0.5470 0.087 Uiso 1 1 calc R

loop_
_atom_site_aniso_label
_atom_site_aniso_U_11
_atom_site_aniso_U_22
_atom_site_aniso_U_33
_atom_site_aniso_U_23
_atom_site_aniso_U_13
_atom_site_aniso_U_12
N4 0.0391(8) 0.0289(8) 0.0322(7) -0.0078(6) -0.0008(6) -0.0051(6)
N3 0.0440(9) 0.0351(9) 0.0333(8) -0.0088(7) 0.0007(7) -0.0076(7)
N1 0.0420(9) 0.0356(9) 0.0329(8) -0.0080(7) 0.0020(7) -0.0070(7)
N2 0.0452(9) 0.0308(9) 0.0344(8) -0.0096(7) 0.0027(7) -0.0071(7)
C5 0.0354(9) 0.0302(10) 0.0336(9) -0.0097(8) -0.0016(7) -0.0081(8)
C6 0.0390(10) 0.0324(10) 0.0348(9) -0.0109(8) 0.0006(8) -0.0094(8)
N5 0.0472(9) 0.0366(9) 0.0292(7) -0.0086(7) 0.0022(7) -0.0068(7)
C8 0.0305(9) 0.0358(10) 0.0362(9) -0.0131(8) 0.0001(7) -0.0099(8)
C9 0.0407(10) 0.0417(11) 0.0332(9) -0.0047(8) -0.0026(8) -0.0072(9)
C10 0.0389(10) 0.0358(10) 0.0385(10) -0.0100(8) -0.0001(8) -0.0052(8)
C11 0.0345(9) 0.0315(10) 0.0424(10) -0.0076(8) -0.0046(8) -0.0074(8)
C12 0.0522(12) 0.0313(10) 0.0391(10) -0.0082(8) 0.0037(9) -0.0057(9)
C13 0.0387(10) 0.0369(11) 0.0315(9) -0.0096(8) -0.0008(8) -0.0107(8)
C14 0.0322(9) 0.0331(10) 0.0490(11) -0.0121(9) -0.0033(8) -0.0062(8)
C15 0.0467(11) 0.0353(11) 0.0401(10) -0.0100(8) -0.0016(8) -0.0101(9)
C16 0.0409(11) 0.0531(13) 0.0334(10) -0.0107(9) -0.0025(8) 0.0000(9)
C17 0.0405(10) 0.0451(12) 0.0317(9) -0.0115(8) -0.0063(8) 0.0000(9)
C18 0.0331(9) 0.0359(10) 0.0453(10) -0.0159(8) 0.0000(8) -0.0087(8)
C19 0.0675(14) 0.0437(13) 0.0471(12) -0.0036(10) -0.0065(11) -0.0057(11)
C20 0.0429(11) 0.0527(13) 0.0334(10) -0.0053(9) 0.0011(8) -0.0062(9)
C21 0.0511(12) 0.0437(12) 0.0435(11) -0.0053(9) -0.0067(9) -0.0047(10)
C22 0.0625(13) 0.0467(13) 0.0393(10) -0.0143(9) -0.0051(9) -0.0049(10)
C23 0.0423(11) 0.0363(12) 0.0676(14) -0.0152(10) -0.0054(10) -0.0026(9)
C24 0.0577(13) 0.0470(13) 0.0495(12) 0.0032(10) -0.0116(10) -0.0052(11)
C25 0.0630(14) 0.0464(13) 0.0434(11) -0.0100(10) 0.0062(10) -0.0162(11)
C26 0.0514(12) 0.0456(12) 0.0552(12) -0.0256(10) 0.0057(10) -0.0044(10)
C27 0.0514(12) 0.0545(14) 0.0354(10) -0.0090(9) 0.0021(9) -0.0109(10)
C28 0.0646(14) 0.0616(15) 0.0440(12) -0.0230(11) 0.0098(10) -0.0084(12)
C29 0.0665(15) 0.0661(17) 0.0459(12) -0.0045(11) 0.0154(11) -0.0151(13)
C30 0.0621(14) 0.0738(18) 0.0394(11) -0.0196(11) 0.0080(10) -0.0013(12)
C31 0.0848(18) 0.0460(14) 0.0615(14) -0.0109(11) 0.0109(13) -0.0238(13)
C32 0.0707(16) 0.0730(18) 0.0499(13) -0.0316(12) -0.0050(11) 0.0090(13)
C33 0.0497(12) 0.0343(12) 0.0710(15) -0.0028(11) -0.0129(11) -0.0008(10)
C34 0.0735(15) 0.0503(14) 0.0502(12) -0.0231(11) -0.0130(11) 0.0035(11)
C35 0.0860(19) 0.0575(16) 0.0619(15) -0.0016(12) 0.0199(13) -0.0298(14)

loop_
_atom_type_symbol
_atom_type_description
_atom_type_scat_dispersion_real
_atom_type_scat_dispersion_imag
_atom_type_scat_source
C C 0.0033 0.0016 'International Tables Vol C Tables 4.2.6.8 and 6.1.1.4'
H H 0.0000 0.0000 'International Tables Vol C Tables 4.2.6.8 and 6.1.1.4'
N N 0.0061 0.0033 'International Tables Vol C Tables 4.2.6.8 and 6.1.1.4'

loop_
_geom_angle_atom_site_label_1
_geom_angle_atom_site_label_2
_geom_angle_atom_site_label_3
_geom_angle
C5 N4 C8 126.05(15)
C5 N4 C11 126.10(14)
C11 N4 C8 107.60(15)
C13 N3 C6 113.96(16)
C5 N1 C13 113.35(15)
C5 N2 C6 114.19(15)
N1 C5 N4 116.74(16)
N2 C5 N4 116.95(15)
N2 C5 N1 126.30(17)
N3 C6 C12 116.47(16)
N2 C6 N3 125.61(17)
N2 C6 C12 117.92(15)
C13 N5 C9 125.70(16)
C13 N5 C17 125.70(16)
C17 N5 C9 108.14(14)
C10 C8 N4 130.90(17)
C10 C8 C18 120.82(16)
C18 C8 N4 108.25(15)
C20 C9 N5 107.81(17)
C25 C9 N5 130.66(17)
C25 C9 C20 121.46(18)
C27 C10 C8 117.60(18)
C14 C11 N4 108.43(16)
C21 C11 N4 130.53(18)
C21 C11 C14 120.94(18)
C6 C12 C15 115.97(16)
N3 C13 N1 126.41(16)
N3 C13 N5 117.00(17)
N1 C13 N5 116.59(16)
C11 C14 C18 107.76(16)
C23 C14 C11 120.25(18)
C23 C14 C18 131.94(19)
C12 C15 C19 111.82(17)
C17 C16 C20 107.62(17)
C30 C16 C17 119.4(2)
C30 C16 C20 132.92(19)
C16 C17 N5 108.33(17)
C22 C17 N5 130.39(17)
C22 C17 C16 121.17(19)
C8 C18 C14 107.80(16)
C26 C18 C8 120.27(18)
C26 C18 C14 131.87(19)
C9 C20 C16 108.08(16)
C29 C20 C9 119.3(2)
C29 C20 C16 132.6(2)
C24 C21 C11 117.3(2)
C17 C22 C34 117.6(2)
C33 C23 C14 118.9(2)
C33 C24 C21 122.1(2)
C9 C25 C31 117.4(2)
C28 C26 C18 118.9(2)
C10 C27 C28 121.86(19)
C26 C28 C27 120.53(19)
C35 C29 C20 119.5(2)
C32 C30 C16 119.4(2)
C25 C31 C35 121.9(2)
C30 C32 C34 120.4(2)
C23 C33 C24 120.4(2)
C32 C34 C22 121.9(2)
C29 C35 C31 120.4(2)

loop_
_geom_bond_atom_site_label_1
_geom_bond_atom_site_label_2
_geom_bond_distance
N4 C5 1.384(2)
N4 C8 1.425(2)
N4 C11 1.419(2)
N3 C6 1.333(2)
N3 C13 1.323(2)
N1 C5 1.329(2)
N1 C13 1.334(2)
N2 C5 1.325(2)
N2 C6 1.329(2)
C6 C12 1.498(3)
N5 C9 1.416(2)
N5 C13 1.390(2)
N5 C17 1.415(2)
C8 C10 1.386(2)
C8 C18 1.396(3)
C9 C20 1.401(3)
C9 C25 1.378(3)
C10 C27 1.380(3)
C11 C14 1.396(3)
C11 C21 1.385(3)
C12 C15 1.506(3)
C14 C18 1.443(3)
C14 C23 1.388(3)
C15 C19 1.515(3)
C16 C17 1.397(3)
C16 C20 1.435(3)
C16 C30 1.392(3)
C17 C22 1.379(3)
C18 C26 1.387(3)
C20 C29 1.388(3)
C21 C24 1.384(3)
C22 C34 1.383(3)
C23 C33 1.369(3)
C24 C33 1.380(3)
C25 C31 1.379(3)
C26 C28 1.369(3)
C27 C28 1.381(3)
C29 C35 1.362(3)
C30 C32 1.365(3)
C31 C35 1.380(3)
C32 C34 1.373(3)
